data_2021997
loop_
_publ_author_name
'Aher, Manisha N.'
'Erande, Namrata D.'
'Kumar, Vaijayanti A.'
'Fernandes, Moneesha'
'Gonnade, Rajesh G.'

_publ_section_title
;
 Influence of fluorine substitution on the molecular conformation of
 3'-deoxy-3'-fluoro-5-methyluridine
;
_journal_coeditor_code WP3002
_journal_issue 4
_journal_name_full 'Acta Crystallographica Section C'
_journal_page_first
;
;
_journal_paper_doi 10.1107/S2053229620003083
_journal_volume 76
_journal_year 2020
_chemical_absolute_configuration syn
_chemical_formula_moiety 'C10 H13 F N2 O5'
_chemical_formula_sum 'C10 H13 F N2 O5'
_chemical_formula_weight 260.22
_chemical_name_systematic
;
3'-Fluoro-3'-deoxy-5-methyluridine
;
_space_group_crystal_system orthorhombic
_space_group_IT_number 19
_space_group_name_Hall 'P 2ac 2ab'
_space_group_name_H-M_alt 'P 21 21 21'
_atom_sites_solution_hydrogens mixed
_audit_creation_method SHELXL-2014/7
_cell_angle_alpha 90
_cell_angle_beta 90
_cell_angle_gamma 90
_cell_formula_units_Z 8
_cell_length_a 7.0301(3)
_cell_length_b 17.1705(8)
_cell_length_c 18.8369(9)
_cell_measurement_reflns_used 9902
_cell_measurement_temperature 296(2)
_cell_measurement_theta_max 30.89
_cell_measurement_theta_min 2.47
_cell_volume 2273.81(18)
_computing_cell_refinement
;
SAINT (Bruker, 2006)
;
_computing_data_collection
;
APEX2 (Bruker, 2006)
;
_computing_data_reduction
;
SAINT (Bruker, 2006)
;
_computing_molecular_graphics
;
ORTEP-3 (Farrugia, 2012) and Mercury (Macrae <i>et al.</i>,
2020)
;
_computing_publication_material
;
SHELXTL (Bruker, 2006), PLATON (Spek, 2020) and publCIF
(Westrip, 2010)
;
_computing_structure_refinement
;
SHELXL2013 (Sheldrick, 2015)
;
_computing_structure_solution
;
SHELXS97 (Sheldrick, 2008)
;
_diffrn_ambient_temperature 296(2)
_diffrn_measured_fraction_theta_full 0.998
_diffrn_measured_fraction_theta_max 0.998
_diffrn_measurement_device_type 'Bruker APEXII CCD'
_diffrn_measurement_method '\f and \w scans'
_diffrn_radiation_monochromator graphite
_diffrn_radiation_type MoK\a
_diffrn_radiation_wavelength 0.71073
_diffrn_reflns_av_R_equivalents 0.0304
_diffrn_reflns_av_unetI/netI 0.0170
_diffrn_reflns_limit_h_max 8
_diffrn_reflns_limit_h_min -7
_diffrn_reflns_limit_k_max 20
_diffrn_reflns_limit_k_min -20
_diffrn_reflns_limit_l_max 22
_diffrn_reflns_limit_l_min -22
_diffrn_reflns_number 31022
_diffrn_reflns_theta_full 24.989
_diffrn_reflns_theta_max 24.989
_diffrn_reflns_theta_min 1.605
_diffrn_source 'Fine focus sealed tube'
_exptl_absorpt_coefficient_mu 0.132
_exptl_absorpt_correction_T_max 0.9715
_exptl_absorpt_correction_T_min 0.9489
_exptl_absorpt_correction_type multi-scan
_exptl_absorpt_process_details
;
(SADABS; Bruker, 2006)
;
_exptl_crystal_colour colourless
_exptl_crystal_density_diffrn 1.520
_exptl_crystal_description plate
_exptl_crystal_F_000 1088
_exptl_crystal_size_max 0.400
_exptl_crystal_size_mid 0.300
_exptl_crystal_size_min 0.220
_refine_diff_density_max 0.134
_refine_diff_density_min -0.136
_refine_ls_abs_structure_details
;
Flack <i>x</i> determined using 1541 quotients [(I+)-(I-)]/[(I+)+(I-)]
(Parsons <i>et al.</i>,  2013)
;
_refine_ls_abs_structure_Flack 0.0(2)
_refine_ls_extinction_method none
_refine_ls_goodness_of_fit_ref 1.102
_refine_ls_hydrogen_treatment mixed
_refine_ls_matrix_type full
_refine_ls_number_parameters 351
_refine_ls_number_reflns 4002
_refine_ls_number_restraints 0
_refine_ls_restrained_S_all 1.102
_refine_ls_R_factor_all 0.0306
_refine_ls_R_factor_gt 0.0287
_refine_ls_shift/su_max 0.001
_refine_ls_shift/su_mean 0.000
_refine_ls_structure_factor_coef Fsqd
_refine_ls_weighting_details 'w=1/[\s^2^(Fo^2^)+(0.0307P)^2^+0.4954P] where P=(Fo^2^+2Fc^2^)/3'
_refine_ls_weighting_scheme calc
_refine_ls_wR_factor_gt 0.0661
_refine_ls_wR_factor_ref 0.0672
_reflns_number_gt 3837
_reflns_number_total 4002
_reflns_threshold_expression 'I > 2\s(I)'
_cod_data_source_file wp3002sup1.cif
_cod_data_source_block 1
_cod_database_code 2021997
_shelx_space_group_comment
;
The symmetry employed for this shelxl refinement is uniquely defined
by the following loop, which should always be used as a source of
symmetry information in preference to the above space-group names.
They are only intended as comments.
;
_shelx_estimated_absorpt_t_min 0.949
_shelx_estimated_absorpt_t_max 0.971

loop_
_space_group_symop_operation_xyz
'x, y, z'
'x+1/2, -y+1/2, -z'
'-x, y+1/2, -z+1/2'
'-x+1/2, -y, z+1/2'

loop_
_atom_site_type_symbol
_atom_site_label
_atom_site_fract_x
_atom_site_fract_y
_atom_site_fract_z
_atom_site_U_iso_or_equiv
_atom_site_adp_type
_atom_site_calc_flag
_atom_site_occupancy
_atom_site_disorder_assembly
_atom_site_disorder_group
F F3' -0.0060(2) 0.65373(10) 0.70579(7) 0.0464(4) Uani d 1 . .
F F3'' 0.2654(2) 0.32166(9) 1.06606(7) 0.0422(4) Uani d 1 . .
O O2A -0.0021(3) 0.54059(10) 0.95157(9) 0.0391(4) Uani d 1 . .
O O4A 0.4226(3) 0.63184(11) 1.11204(8) 0.0374(4) Uani d 1 . .
O O2' -0.0442(3) 0.71961(13) 0.83490(10) 0.0401(5) Uani d 1 . .
O O4' 0.3141(3) 0.58196(9) 0.79074(8) 0.0346(4) Uani d 1 . .
O O5' 0.5620(3) 0.71432(13) 0.77067(12) 0.0520(6) Uani d 1 . .
O O2'' 0.3545(3) 0.24214(10) 0.94469(9) 0.0363(4) Uani d 1 . .
O O4'' 0.4260(3) 0.44496(9) 0.96731(8) 0.0336(4) Uani d 1 . .
O O5'' 0.8193(3) 0.40864(11) 1.00190(11) 0.0455(5) Uani d 1 . .
O O2B 0.1154(3) 0.34758(13) 0.81722(10) 0.0484(5) Uani d 1 . .
O O4B 0.5120(3) 0.44644(13) 0.65023(9) 0.0514(5) Uani d 1 . .
N N1A 0.2535(3) 0.60931(11) 0.91032(9) 0.0260(4) Uani d 1 . .
N N3A 0.2127(3) 0.58861(11) 1.03050(10) 0.0273(4) Uani d 1 . .
N N1B 0.4065(3) 0.39216(11) 0.85359(9) 0.0286(4) Uani d 1 . .
N N3B 0.3184(3) 0.39792(12) 0.73551(11) 0.0333(5) Uani d 1 . .
C C1' 0.1779(4) 0.61286(13) 0.83765(11) 0.0273(5) Uani d 1 . .
H H1' 0.0609 0.5820 0.8348 0.033 Uiso calc 1 . .
C C2' 0.1380(3) 0.69566(14) 0.81246(12) 0.0270(5) Uani d 1 . .
H H2'1 0.2348 0.7312 0.8311 0.032 Uiso calc 1 . .
C C3' 0.1608(4) 0.68712(15) 0.73269(12) 0.0314(5) Uani d 1 . .
H H3' 0.1914 0.7367 0.7096 0.038 Uiso calc 1 . .
C C4' 0.3208(4) 0.62813(15) 0.72601(12) 0.0348(6) Uani d 1 . .
H H4' 0.2923 0.5938 0.6858 0.042 Uiso calc 1 . .
C C5' 0.5168(4) 0.66062(19) 0.71579(15) 0.0471(7) Uani d 1 . .
H H5'1 0.6087 0.6185 0.7159 0.057 Uiso calc 1 . .
H H5'2 0.5241 0.6866 0.6702 0.057 Uiso calc 1 . .
C C1'' 0.3606(4) 0.37925(13) 0.92824(11) 0.0283(5) Uani d 1 . .
H H1'' 0.2224 0.3747 0.9336 0.034 Uiso calc 1 . .
C C2'' 0.4553(3) 0.30963(13) 0.96250(12) 0.0264(5) Uani d 1 . .
H H2'2 0.5871 0.3053 0.9461 0.032 Uiso calc 1 . .
C C3'' 0.4514(3) 0.33313(14) 1.03996(12) 0.0281(5) Uani d 1 . .
H H3'' 0.5469 0.3053 1.0681 0.034 Uiso calc 1 . .
C C4'' 0.4890(4) 0.41983(14) 1.03721(12) 0.0300(5) Uani d 1 . .
H H4'' 0.4081 0.4451 1.0728 0.036 Uiso calc 1 . .
C C5'' 0.6911(4) 0.44507(15) 1.04993(14) 0.0400(6) Uani d 1 . .
H H5'3 0.7000 0.5011 1.0446 0.048 Uiso calc 1 . .
H H5'4 0.7272 0.4321 1.0982 0.048 Uiso calc 1 . .
C C2A 0.1451(3) 0.57611(12) 0.96287(12) 0.0262(5) Uani d 1 . .
C C4A 0.3810(3) 0.62377(13) 1.04851(11) 0.0269(5) Uani d 1 . .
C C5A 0.4990(4) 0.64899(13) 0.99056(12) 0.0270(5) Uani d 1 . .
C C6A 0.4285(3) 0.64152(13) 0.92457(12) 0.0261(5) Uani d 1 . .
H H6A 0.5017 0.6590 0.8867 0.031 Uiso calc 1 . .
C C7A 0.6878(4) 0.68522(17) 1.00607(14) 0.0397(6) Uani d 1 . .
H H7A1 0.6690 0.7355 1.0272 0.060 Uiso calc 1 . .
H H7A2 0.7582 0.6908 0.9627 0.060 Uiso calc 1 . .
H H7A3 0.7574 0.6526 1.0383 0.060 Uiso calc 1 . .
C C2B 0.2677(4) 0.37686(14) 0.80336(12) 0.0324(6) Uani d 1 . .
C C4B 0.4890(4) 0.42850(14) 0.71324(12) 0.0342(6) Uani d 1 . .
C C5B 0.6317(4) 0.43750(14) 0.76744(12) 0.0306(5) Uani d 1 . .
C C6B 0.5841(4) 0.41923(14) 0.83428(12) 0.0302(5) Uani d 1 . .
H H6B 0.6756 0.4251 0.8695 0.036 Uiso calc 1 . .
C C7B 0.8240(4) 0.46819(19) 0.74696(14) 0.0449(7) Uani d 1 . .
H H7B1 0.9086 0.4645 0.7868 0.067 Uiso calc 1 . .
H H7B2 0.8128 0.5217 0.7327 0.067 Uiso calc 1 . .
H H7B3 0.8737 0.4380 0.7083 0.067 Uiso calc 1 . .
H H2' -0.032(6) 0.766(3) 0.846(2) 0.086(15) Uiso d 1 . .
H H5' 0.683(6) 0.718(2) 0.7765(19) 0.072(12) Uiso d 1 . .
H H5" 0.886(6) 0.447(2) 0.9857(19) 0.072(11) Uiso d 1 . .
H H2" 0.394(5) 0.2046(18) 0.9643(17) 0.051(10) Uiso d 1 . .
H H3A 0.145(4) 0.5732(15) 1.0667(14) 0.033(7) Uiso d 1 . .
H H3B 0.238(4) 0.3889(16) 0.7024(15) 0.037(7) Uiso d 1 . .

loop_
_atom_site_aniso_label
_atom_site_aniso_U_11
_atom_site_aniso_U_22
_atom_site_aniso_U_33
_atom_site_aniso_U_12
_atom_site_aniso_U_13
_atom_site_aniso_U_23
F3' 0.0397(9) 0.0693(11) 0.0304(8) -0.0070(8) -0.0089(7) -0.0016(7)
F3'' 0.0366(8) 0.0567(9) 0.0334(8) -0.0118(8) 0.0116(7) -0.0027(7)
O2A 0.0385(10) 0.0487(11) 0.0303(9) -0.0193(9) -0.0006(8) 0.0059(7)
O4A 0.0423(11) 0.0502(11) 0.0197(8) -0.0066(9) -0.0031(7) -0.0024(7)
O2' 0.0327(11) 0.0468(12) 0.0408(10) 0.0055(9) 0.0057(8) -0.0037(9)
O4' 0.0489(11) 0.0326(9) 0.0225(8) 0.0082(8) 0.0030(8) -0.0011(7)
O5' 0.0356(13) 0.0657(14) 0.0545(13) -0.0093(11) 0.0059(10) 0.0002(10)
O2'' 0.0455(11) 0.0275(9) 0.0358(10) -0.0050(8) -0.0042(9) 0.0004(8)
O4'' 0.0496(11) 0.0264(8) 0.0248(8) 0.0038(8) -0.0029(8) -0.0003(6)
O5'' 0.0379(11) 0.0356(10) 0.0632(13) -0.0074(9) 0.0081(10) 0.0077(9)
O2B 0.0380(11) 0.0674(13) 0.0396(10) -0.0161(10) -0.0076(9) 0.0118(9)
O4B 0.0554(13) 0.0769(14) 0.0220(9) -0.0188(11) -0.0056(9) 0.0083(9)
N1A 0.0277(11) 0.0294(10) 0.0209(9) -0.0052(9) -0.0015(8) 0.0017(7)
N3A 0.0314(11) 0.0328(10) 0.0178(9) -0.0054(9) 0.0048(9) 0.0022(8)
N1B 0.0298(11) 0.0348(11) 0.0212(9) -0.0007(9) -0.0031(8) 0.0039(8)
N3B 0.0375(13) 0.0390(12) 0.0235(10) -0.0067(10) -0.0100(10) 0.0010(9)
C1' 0.0313(13) 0.0312(12) 0.0195(10) -0.0054(10) -0.0020(10) -0.0006(9)
C2' 0.0246(12) 0.0322(12) 0.0242(11) 0.0012(10) 0.0001(10) -0.0001(9)
C3' 0.0321(13) 0.0384(13) 0.0238(12) -0.0048(11) -0.0041(10) 0.0033(10)
C4' 0.0440(15) 0.0427(14) 0.0178(11) 0.0011(12) 0.0019(11) -0.0011(10)
C5' 0.0422(17) 0.0657(19) 0.0335(14) 0.0066(15) 0.0118(13) 0.0064(13)
C1'' 0.0291(13) 0.0318(12) 0.0241(11) 0.0018(11) 0.0023(10) 0.0015(9)
C2'' 0.0275(13) 0.0263(11) 0.0253(11) 0.0002(10) 0.0019(10) -0.0001(9)
C3'' 0.0240(12) 0.0374(13) 0.0228(11) -0.0027(10) 0.0016(10) 0.0045(10)
C4'' 0.0366(14) 0.0332(13) 0.0203(11) 0.0032(11) 0.0032(11) -0.0013(9)
C5'' 0.0481(17) 0.0346(13) 0.0372(14) -0.0100(12) -0.0050(13) 0.0004(11)
C2A 0.0294(13) 0.0246(11) 0.0246(11) -0.0031(10) 0.0026(10) 0.0036(9)
C4A 0.0325(13) 0.0257(11) 0.0224(11) 0.0030(10) 0.0003(10) 0.0000(9)
C5A 0.0290(12) 0.0271(12) 0.0250(11) -0.0010(10) 0.0000(10) -0.0018(9)
C6A 0.0277(13) 0.0273(11) 0.0234(11) -0.0036(10) 0.0045(10) 0.0028(9)
C7A 0.0335(15) 0.0507(15) 0.0350(14) -0.0094(12) -0.0002(12) -0.0019(12)
C2B 0.0361(15) 0.0319(12) 0.0293(12) -0.0002(12) -0.0080(11) 0.0040(10)
C4B 0.0406(15) 0.0356(13) 0.0265(12) -0.0022(12) -0.0038(11) -0.0007(10)
C5B 0.0311(13) 0.0334(12) 0.0273(12) 0.0016(11) -0.0029(11) 0.0004(10)
C6B 0.0299(13) 0.0352(13) 0.0256(12) 0.0021(11) -0.0066(10) 0.0012(10)
C7B 0.0360(16) 0.0607(18) 0.0378(15) -0.0011(14) -0.0020(12) 0.0085(13)

loop_
_atom_type_symbol
_atom_type_description
_atom_type_scat_dispersion_real
_atom_type_scat_dispersion_imag
_atom_type_scat_source
C C 0.0033 0.0016 'International Tables Vol C Tables 4.2.6.8 and 6.1.1.4'
H H 0.0000 0.0000 'International Tables Vol C Tables 4.2.6.8 and 6.1.1.4'
O O 0.0106 0.0060 'International Tables Vol C Tables 4.2.6.8 and 6.1.1.4'
F F 0.0171 0.0103 'International Tables Vol C Tables 4.2.6.8 and 6.1.1.4'
N N 0.0061 0.0033 'International Tables Vol C Tables 4.2.6.8 and 6.1.1.4'

loop_
_geom_angle_atom_site_label_1
_geom_angle_atom_site_label_2
_geom_angle_atom_site_label_3
_geom_angle_site_symmetry_1
_geom_angle_site_symmetry_3
_geom_angle
_geom_angle_publ_flag
C2' O2' H2' . . 105(3) ?
C1' O4' C4' . . 110.06(18) ?
C5' O5' H5' . . 111(3) ?
C2'' O2'' H2" . . 113(2) ?
C1'' O4'' C4'' . . 109.33(17) ?
C5'' O5'' H5" . . 103(2) ?
C2A N1A C6A . . 121.50(19) ?
C2A N1A C1' . . 119.22(19) ?
C6A N1A C1' . . 119.24(18) ?
C4A N3A C2A . . 126.6(2) ?
C4A N3A H3A . . 114.2(18) ?
C2A N3A H3A . . 119.2(18) ?
C6B N1B C2B . . 121.41(19) ?
C6B N1B C1'' . . 120.32(19) ?
C2B N1B C1'' . . 118.3(2) ?
C4B N3B C2B . . 127.6(2) ?
C4B N3B H3B . . 114.9(18) ?
C2B N3B H3B . . 117.4(19) ?
O4' C1' N1A . . 108.87(19) ?
O4' C1' C2' . . 106.35(18) ?
N1A C1' C2' . . 113.26(18) ?
O4' C1' H1' . . 109.4 ?
N1A C1' H1' . . 109.4 ?
C2' C1' H1' . . 109.4 ?
O2' C2' C3' . . 114.9(2) ?
O2' C2' C1' . . 110.2(2) ?
C3' C2' C1' . . 101.45(18) ?
O2' C2' H2'1 . . 110.0 ?
C3' C2' H2'1 . . 110.0 ?
C1' C2' H2'1 . . 110.0 ?
F3' C3' C2' . . 108.0(2) ?
F3' C3' C4' . . 108.5(2) ?
C2' C3' C4' . . 102.97(19) ?
F3' C3' H3' . . 112.3 ?
C2' C3' H3' . . 112.3 ?
C4' C3' H3' . . 112.3 ?
O4' C4' C5' . . 109.9(2) ?
O4' C4' C3' . . 105.65(19) ?
C5' C4' C3' . . 116.3(2) ?
O4' C4' H4' . . 108.2 ?
C5' C4' H4' . . 108.2 ?
C3' C4' H4' . . 108.2 ?
O5' C5' C4' . . 110.7(2) ?
O5' C5' H5'1 . . 109.5 ?
C4' C5' H5'1 . . 109.5 ?
O5' C5' H5'2 . . 109.5 ?
C4' C5' H5'2 . . 109.5 ?
H5'1 C5' H5'2 . . 108.1 ?
O4'' C1'' N1B . . 107.83(18) ?
O4'' C1'' C2'' . . 105.30(18) ?
N1B C1'' C2'' . . 115.69(19) ?
O4'' C1'' H1'' . . 109.3 ?
N1B C1'' H1'' . . 109.3 ?
C2'' C1'' H1'' . . 109.3 ?
O2'' C2'' C1'' . . 109.23(19) ?
O2'' C2'' C3'' . . 116.28(19) ?
C1'' C2'' C3'' . . 101.10(18) ?
O2'' C2'' H2'2 . . 109.9 ?
C1'' C2'' H2'2 . . 109.9 ?
C3'' C2'' H2'2 . . 109.9 ?
F3'' C3'' C4'' . . 108.12(19) ?
F3'' C3'' C2'' . . 108.37(19) ?
C4'' C3'' C2'' . . 103.07(18) ?
F3'' C3'' H3'' . . 112.3 ?
C4'' C3'' H3'' . . 112.3 ?
C2'' C3'' H3'' . . 112.3 ?
O4'' C4'' C5'' . . 110.2(2) ?
O4'' C4'' C3'' . . 105.65(18) ?
C5'' C4'' C3'' . . 116.3(2) ?
O4'' C4'' H4'' . . 108.1 ?
C5'' C4'' H4'' . . 108.1 ?
C3'' C4'' H4'' . . 108.1 ?
O5'' C5'' C4'' . . 111.7(2) ?
O5'' C5'' H5'3 . . 109.3 ?
C4'' C5'' H5'3 . . 109.3 ?
O5'' C5'' H5'4 . . 109.3 ?
C4'' C5'' H5'4 . . 109.3 ?
H5'3 C5'' H5'4 . . 107.9 ?
O2A C2A N1A . . 123.5(2) ?
O2A C2A N3A . . 122.2(2) ?
N1A C2A N3A . . 114.3(2) ?
O4A C4A N3A . . 119.5(2) ?
O4A C4A C5A . . 124.3(2) ?
N3A C4A C5A . . 116.27(19) ?
C6A C5A C4A . . 117.4(2) ?
C6A C5A C7A . . 123.2(2) ?
C4A C5A C7A . . 119.3(2) ?
C5A C6A N1A . . 123.3(2) ?
C5A C6A H6A . . 118.4 ?
N1A C6A H6A . . 118.4 ?
C5A C7A H7A1 . . 109.5 ?
C5A C7A H7A2 . . 109.5 ?
H7A1 C7A H7A2 . . 109.5 ?
C5A C7A H7A3 . . 109.5 ?
H7A1 C7A H7A3 . . 109.5 ?
H7A2 C7A H7A3 . . 109.5 ?
O2B C2B N3B . . 122.6(2) ?
O2B C2B N1B . . 123.7(2) ?
N3B C2B N1B . . 113.7(2) ?
O4B C4B N3B . . 120.1(2) ?
O4B C4B C5B . . 124.3(3) ?
N3B C4B C5B . . 115.6(2) ?
C6B C5B C4B . . 117.9(2) ?
C6B C5B C7B . . 123.2(2) ?
C4B C5B C7B . . 118.9(2) ?
C5B C6B N1B . . 123.5(2) ?
C5B C6B H6B . . 118.3 ?
N1B C6B H6B . . 118.3 ?
C5B C7B H7B1 . . 109.5 ?
C5B C7B H7B2 . . 109.5 ?
H7B1 C7B H7B2 . . 109.5 ?
C5B C7B H7B3 . . 109.5 ?
H7B1 C7B H7B3 . . 109.5 ?
H7B2 C7B H7B3 . . 109.5 ?

loop_
_geom_bond_atom_site_label_1
_geom_bond_atom_site_label_2
_geom_bond_site_symmetry_2
_geom_bond_distance
_geom_bond_publ_flag
F3' C3' . 1.400(3) ?
F3'' C3'' . 1.411(3) ?
O2A C2A . 1.220(3) ?
O4A C4A . 1.240(3) ?
O2' C2' . 1.410(3) ?
O2' H2' . 0.83(4) ?
O4' C1' . 1.407(3) ?
O4' C4' . 1.455(3) ?
O5' C5' . 1.421(4) ?
O5' H5' . 0.86(4) ?
O2'' C2'' . 1.399(3) ?
O2'' H2" . 0.79(3) ?
O4'' C1'' . 1.423(3) ?
O4'' C4'' . 1.455(3) ?
O5'' C5'' . 1.422(3) ?
O5'' H5" . 0.87(4) ?
O2B C2B . 1.212(3) ?
O4B C4B . 1.237(3) ?
N1A C2A . 1.373(3) ?
N1A C6A . 1.376(3) ?
N1A C1' . 1.470(3) ?
N3A C4A . 1.371(3) ?
N3A C2A . 1.376(3) ?
N3A H3A . 0.87(3) ?
N1B C6B . 1.381(3) ?
N1B C2B . 1.384(3) ?
N1B C1'' . 1.460(3) ?
N3B C4B . 1.374(3) ?
N3B C2B . 1.375(3) ?
N3B H3B . 0.85(3) ?
C1' C2' . 1.525(3) ?
C1' H1' . 0.9800 ?
C2' C3' . 1.518(3) ?
C2' H2'1 . 0.9800 ?
C3' C4' . 1.519(4) ?
C3' H3' . 0.9800 ?
C4' C5' . 1.499(4) ?
C4' H4' . 0.9800 ?
C5' H5'1 . 0.9700 ?
C5' H5'2 . 0.9700 ?
C1'' C2'' . 1.513(3) ?
C1'' H1'' . 0.9800 ?
C2'' C3'' . 1.514(3) ?
C2'' H2'2 . 0.9800 ?
C3'' C4'' . 1.513(3) ?
C3'' H3'' . 0.9800 ?
C4'' C5'' . 1.505(4) ?
C4'' H4'' . 0.9800 ?
C5'' H5'3 . 0.9700 ?
C5'' H5'4 . 0.9700 ?
C4A C5A . 1.438(3) ?
C5A C6A . 1.344(3) ?
C5A C7A . 1.494(4) ?
C6A H6A . 0.9300 ?
C7A H7A1 . 0.9600 ?
C7A H7A2 . 0.9600 ?
C7A H7A3 . 0.9600 ?
C4B C5B . 1.440(3) ?
C5B C6B . 1.340(3) ?
C5B C7B . 1.502(4) ?
C6B H6B . 0.9300 ?
C7B H7B1 . 0.9600 ?
C7B H7B2 . 0.9600 ?
C7B H7B3 . 0.9600 ?

loop_
_geom_hbond_atom_site_label_D
_geom_hbond_atom_site_label_H
_geom_hbond_atom_site_label_A
_geom_hbond_site_symmetry_D
_geom_hbond_site_symmetry_H
_geom_hbond_site_symmetry_A
_geom_hbond_distance_DH
_geom_hbond_distance_HA
_geom_hbond_distance_DA
_geom_hbond_angle_DHA
_geom_hbond_publ_flag
N3A H3A O4B 1_555 1_555 4_565 0.87(3) 1.95(3) 2.818(3) 172(2) yes
N3B H3B O4A 4_564 4_564 1_555 0.85(3) 2.08(3) 2.923(3) 172(3) yes
O5' H5' O2' 1_555 1_555 1_655 0.86(4) 2.21(4) 3.022(3) 157(3) yes
O2' H2' O4A 1_555 1_555 2_467 0.83(4) 1.95(4) 2.749(3) 161(4) yes
O2" H2" O5" 1_555 1_555 2_457 0.79(3) 2.11(3) 2.789(3) 143(3) yes
O5" H5" O2A 1_555 1_555 1_655 0.87(4) 1.90(4) 2.758(3) 172(4) yes
C7B H7B3 O4A 1_555 1_555 4_664 0.96 2.60 3.547(3) 168 yes
C7B H7B1 O2B 1_555 1_555 1_655 0.96 2.54 3.199(4) 126 yes
C3" H3" O2" 1_555 1_555 2_557 0.98 2.32 3.128(3) 139 yes
C2" H2'2 F3" 1_555 1_555 2_557 0.98 2.53 3.182(3) 124 yes
C7A H7A1 Cg2 1_555 1_555 2_567 0.96 2.78 3.571(3) 140 yes

loop_
_geom_torsion_atom_site_label_1
_geom_torsion_atom_site_label_2
_geom_torsion_atom_site_label_3
_geom_torsion_atom_site_label_4
_geom_torsion_site_symmetry_1
_geom_torsion_site_symmetry_2
_geom_torsion_site_symmetry_3
_geom_torsion_site_symmetry_4
_geom_torsion
_geom_torsion_publ_flag
C4' O4' C1' N1A . . . . -139.95(19) ?
C4' O4' C1' C2' . . . . -17.6(2) ?
C2A N1A C1' O4' . . . . -128.7(2) ?
C6A N1A C1' O4' . . . . 53.4(3) ?
C2A N1A C1' C2' . . . . 113.2(2) ?
C6A N1A C1' C2' . . . . -64.7(3) ?
O4' C1' C2' O2' . . . . 155.48(18) ?
N1A C1' C2' O2' . . . . -85.0(2) ?
O4' C1' C2' C3' . . . . 33.3(2) ?
N1A C1' C2' C3' . . . . 152.9(2) ?
O2' C2' C3' F3' . . . . -39.8(3) ?
C1' C2' C3' F3' . . . . 79.1(2) ?
O2' C2' C3' C4' . . . . -154.5(2) ?
C1' C2' C3' C4' . . . . -35.6(2) ?
C1' O4' C4' C5' . . . . 120.6(2) ?
C1' O4' C4' C3' . . . . -5.7(3) ?
F3' C3' C4' O4' . . . . -87.9(2) ?
C2' C3' C4' O4' . . . . 26.4(2) ?
F3' C3' C4' C5' . . . . 149.9(2) ?
C2' C3' C4' C5' . . . . -95.8(2) ?
O4' C4' C5' O5' . . . . -65.2(3) ?
C3' C4' C5' O5' . . . . 54.8(3) ?
C4'' O4'' C1'' N1B . . . . -146.43(18) ?
C4'' O4'' C1'' C2'' . . . . -22.4(2) ?
C6B N1B C1'' O4'' . . . . 45.4(3) ?
C2B N1B C1'' O4'' . . . . -134.4(2) ?
C6B N1B C1'' C2'' . . . . -72.2(3) ?
C2B N1B C1'' C2'' . . . . 108.1(2) ?
O4'' C1'' C2'' O2'' . . . . 160.26(19) ?
N1B C1'' C2'' O2'' . . . . -80.8(2) ?
O4'' C1'' C2'' C3'' . . . . 37.2(2) ?
N1B C1'' C2'' C3'' . . . . 156.1(2) ?
O2'' C2'' C3'' F3'' . . . . -41.1(3) ?
C1'' C2'' C3'' F3'' . . . . 77.0(2) ?
O2'' C2'' C3'' C4'' . . . . -155.5(2) ?
C1'' C2'' C3'' C4'' . . . . -37.4(2) ?
C1'' O4'' C4'' C5'' . . . . 124.5(2) ?
C1'' O4'' C4'' C3'' . . . . -1.9(2) ?
F3'' C3'' C4'' O4'' . . . . -89.4(2) ?
C2'' C3'' C4'' O4'' . . . . 25.2(2) ?
F3'' C3'' C4'' C5'' . . . . 148.0(2) ?
C2'' C3'' C4'' C5'' . . . . -97.4(2) ?
O4'' C4'' C5'' O5'' . . . . -64.1(3) ?
C3'' C4'' C5'' O5'' . . . . 56.1(3) ?
C6A N1A C2A O2A . . . . -172.9(2) ?
C1' N1A C2A O2A . . . . 9.2(3) ?
C6A N1A C2A N3A . . . . 9.4(3) ?
C1' N1A C2A N3A . . . . -168.5(2) ?
C4A N3A C2A O2A . . . . 176.0(2) ?
C4A N3A C2A N1A . . . . -6.2(3) ?
C2A N3A C4A O4A . . . . 179.2(2) ?
C2A N3A C4A C5A . . . . -0.9(3) ?
O4A C4A C5A C6A . . . . -175.1(2) ?
N3A C4A C5A C6A . . . . 5.0(3) ?
O4A C4A C5A C7A . . . . 2.0(4) ?
N3A C4A C5A C7A . . . . -177.8(2) ?
C4A C5A C6A N1A . . . . -1.9(3) ?
C7A C5A C6A N1A . . . . -178.9(2) ?
C2A N1A C6A C5A . . . . -5.8(3) ?
C1' N1A C6A C5A . . . . 172.1(2) ?
C4B N3B C2B O2B . . . . -177.2(3) ?
C4B N3B C2B N1B . . . . 2.7(4) ?
C6B N1B C2B O2B . . . . 174.2(2) ?
C1'' N1B C2B O2B . . . . -6.1(4) ?
C6B N1B C2B N3B . . . . -5.7(3) ?
C1'' N1B C2B N3B . . . . 174.0(2) ?
C2B N3B C4B O4B . . . . -178.2(3) ?
C2B N3B C4B C5B . . . . 1.6(4) ?
O4B C4B C5B C6B . . . . 176.8(3) ?
N3B C4B C5B C6B . . . . -3.1(3) ?
O4B C4B C5B C7B . . . . -2.0(4) ?
N3B C4B C5B C7B . . . . 178.1(2) ?
C4B C5B C6B N1B . . . . 0.2(4) ?
C7B C5B C6B N1B . . . . 178.9(2) ?
C2B N1B C6B C5B . . . . 4.5(4) ?
C1'' N1B C6B C5B . . . . -175.2(2) ?
